data_7719760
loop_
_publ_author_name
'Tang, Haiming'
'Chen, Chen'
'Fu, Yuhang'
'Sun, Tong'
'Yin, Li'
'He, Mingyuan'
'Fu, Qin'
'Li, Qin'
'Liu, Yu'
'Chen, Ziyun'
'Jamieson, Stephen M. F.'
'S&#xf6;hnel, Tilo'
'Hartinger, Christian G.'

_publ_section_title
;
 Platinum(II) complexes of fluorinated pyrrole carbothioamides: enhanced
 anticancer activity and overcoming cisplatin resistance.
;
_journal_issue 46
_journal_name_full 'Dalton transactions (Cambridge, England : 2003)'
_journal_page_first 17112
_journal_page_last 17120
_journal_paper_doi 10.1039/d5dt02290h
_journal_volume 54
_journal_year 2025
_chemical_formula_moiety 'C47 H37 F N2 P2 Pt S'
_chemical_formula_sum 'C47 H37 F N2 P2 Pt S'
_chemical_formula_weight 937.87
_space_group_crystal_system triclinic
_space_group_IT_number 2
_space_group_name_Hall '-P 1'
_space_group_name_H-M_alt 'P -1'
_atom_sites_solution_hydrogens geom
_atom_sites_solution_primary direct
_audit_creation_date 2025-07-21
_audit_creation_method
;
Olex2 1.5
(compiled 2025.05.31 svn.r86d253d1 for OlexSys, GUI svn.r7254)
;
_audit_update_record
;
2025-07-20 deposited with the CCDC.	2025-10-27 downloaded from the CCDC.
;
_cell_angle_alpha 74.3804(9)
_cell_angle_beta 76.3626(8)
_cell_angle_gamma 75.5113(9)
_cell_formula_units_Z 4
_cell_length_a 12.88119(13)
_cell_length_b 17.95145(19)
_cell_length_c 18.21358(18)
_cell_measurement_reflns_used 97324
_cell_measurement_temperature 99.98(13)
_cell_measurement_theta_max 72.2930
_cell_measurement_theta_min 3.5850
_cell_volume 3862.52(7)
_computing_cell_refinement 'CrysAlisPro 1.171.43.98a (Rigaku OD, 2023)'
_computing_data_collection 'CrysAlisPro 1.171.43.98a (Rigaku OD, 2023)'
_computing_data_reduction 'CrysAlisPro 1.171.43.98a (Rigaku OD, 2023)'
_computing_molecular_graphics 'Olex2 1.5 (Dolomanov et al., 2009)'
_computing_publication_material 'Olex2 1.5 (Dolomanov et al., 2009)'
_computing_structure_refinement 'SHELXL 2019/3 (Sheldrick, 2015)'
_computing_structure_solution 'SHELXS  (Sheldrick, 2008)'
_diffrn_ambient_temperature 100.15
_diffrn_detector_area_resol_mean 5.8140
_diffrn_detector_type 'Pilatus 200K'
_diffrn_measured_fraction_theta_full 0.999
_diffrn_measured_fraction_theta_max 0.999
_diffrn_measurement_details
;
List of Runs (angles in degrees, time in seconds):

  # Type    Start    End  Width  t~exp~   \w     \q     \k     \f   Frames
#--------------------------------------------------------------------------
  1  \w    -21.00  16.00   0.50    0.10    --  -47.23  11.00  53.00   74
  2  \w     29.00 111.00   0.50    0.10    --   47.23  11.00  53.00  164
  3  \w     -4.00  23.00   0.50    0.10    --   47.23 -11.00-119.00   54
  4  \w   -121.00 -95.00   0.50    0.29    --  -90.25 -11.00-119.00   52
  5  \w    -76.00 -50.00   0.50    0.29    --  -90.25 -11.00-119.00   52
  6  \w    130.00 155.00   0.50    0.29    --   97.33  11.00  53.00   50
  7  \w    -66.00 -35.00   0.50    0.10    --   14.00 169.00-174.22   62
  8  \w    -57.00 -31.00   0.50    0.10    --   18.00 162.00  61.06   52
  9  \w    -12.00  14.00   0.50    0.10    --   22.00  99.00 -66.04   52
 10  \w      3.00  28.00   0.50    0.10    --   38.00  96.00 -99.52   50
 11  \w      4.00  30.00   0.50    0.10    --   38.00  94.00 104.36   52
 12  \w     13.00  38.00   0.50    0.10    --   46.00  90.00  66.34   50
 13  \w    -86.00 -12.00   0.50    0.10    --  -47.23 125.00  30.00  148
 14  \w   -128.00 -89.00   0.50    0.10    --  -47.23 -11.00-119.00   78
 15  \w    -80.00   0.00   0.50    0.10    --  -47.23 -11.00-119.00  160
 16  \w     35.00  96.00   0.50    0.10    --   47.23-125.00  30.00  122
 17  \w     91.00 118.00   0.50    0.10    --   47.23  19.00-180.00   54
 18  \w     62.00  87.00   0.50    0.10    --   47.23-125.00-150.00   50
 19  \w     23.00  56.00   0.50    0.10    --   47.23  19.00-180.00   66
 20  \w     17.00  42.00   0.50    0.10    --   50.00  90.00 133.46   50
 21  \w     16.00  41.00   0.50    0.10    --   50.00  92.00 -79.19   50
 22  \w     16.00  42.00   0.50    0.10    --   50.00  92.00  26.48   52
 23  \w     16.00  41.00   0.50    0.10    --   50.00  92.00 -49.36   50
 24  \w     17.00  42.00   0.50    0.10    --   50.00  90.00-130.46   50
 25  \w     18.00  43.00   0.50    0.10    --   50.00  90.00-172.33   50
 26  \w     31.00  74.00   0.50    0.10    --   58.00  77.00  94.30   86
 27  \w     80.00 106.00   0.50    0.10    --   58.00  77.00  61.11   52
 28  \w    108.00 133.00   0.50    0.10    --   58.00  77.00  94.30   50
 29  \w     35.00  63.00   0.50    0.10    --   58.00  77.00  61.11   56
 30  \w     38.00  64.00   0.50    0.10    --   62.00  75.00 -98.13   52
 31  \w     36.00  63.00   0.50    0.10    --   62.00  76.00-123.43   54
 32  \w     99.00 125.00   0.50    0.10    --   62.00  77.00 -62.65   52
 33  \w     37.00  63.00   0.50    0.10    --   62.00  77.00 -62.65   52
 34  \w     41.00  69.00   0.50    0.10    --   66.00  75.00 -88.20   56
 35  \w     42.00  68.00   0.50    0.10    --   66.00  75.00 123.98   52
 36  \w     40.00  71.00   0.50    0.10    --   66.00  77.00 153.19   62
 37  \w     40.00  66.00   0.50    0.10    --   66.00  77.00  68.20   52
 38  \w     39.00  69.00   0.50    0.10    --   66.00  77.00 105.92   60
 39  \w     39.00  70.00   0.50    0.10    --   66.00  77.00 -26.58   62
 40  \w    -73.00 -45.00   0.50    0.10    --  -70.00 -73.00 174.27   56
 41  \w    -82.00 -45.00   0.50    0.10    --  -70.00 -73.00  -5.30   74
 42  \w    -71.00 -45.00   0.50    0.10    --  -70.00 -74.00-157.83   52
 43  \w    -70.00 -44.00   0.50    0.10    --  -70.00 -75.00  13.88   52
 44  \w     47.00  75.00   0.50    0.29    --   74.00  77.00 -92.74   56
 45  \w     47.00  78.00   0.50    0.29    --   74.00  77.00 -14.46   62
 46  \w    -83.00 -51.00   0.50    0.29    --  -78.00 -77.00 164.48   64
 47  \w    -80.00 -54.00   0.50    0.29    --  -78.00 -74.00-157.30   52
 48  \w    -76.00 -51.00   0.50    0.29    --  -78.00 -76.00 174.20   50
 49  \w    -81.00 -51.00   0.50    0.29    --  -78.00 -76.00 111.76   60
 50  \w    -81.00 -51.00   0.50    0.29    --  -78.00 -77.00 -77.95   60
 51  \w    -88.00 -62.00   0.50    0.29    --  -86.00 -75.00  -8.62   52
 52  \w    -85.00 -59.00   0.50    0.29    --  -86.00 -77.00  53.96   52
 53  \w   -140.00-114.00   0.50    0.29    --  -86.00 -77.00  53.96   52
 54  \w    -88.00 -59.00   0.50    0.29    --  -86.00 -76.00 116.08   58
 55  \w   -154.00 -93.00   0.50    0.29    --  -86.00 -76.00 116.08  122
 56  \w   -164.00 -67.00   0.50    0.29    --  -90.25 -76.00 -42.79  194
 57  \w   -165.00-109.00   0.50    0.29    --  -90.25 -53.00 154.86  112
 58  \w   -165.00 -66.00   0.50    0.29    --  -90.25 -70.00   7.90  198
 59  \w   -163.00 -70.00   0.50    0.29    --  -90.25 -66.00  61.32  186
 60  \w   -142.00 -65.00   0.50    0.29    --  -90.25 -72.00  98.57  154
 61  \w   -128.00 -63.00   0.50    0.29    --  -90.25 -77.00 -34.87  130
 62  \w    -91.00 -63.00   0.50    0.29    --  -90.25 -77.00-180.00   56
 63  \w   -165.00-119.00   0.50    0.29    --  -90.25 -77.00-180.00   92
 64  \w   -152.00 -63.00   0.50    0.29    --  -90.25 -77.00   5.72  178
 65  \w    -89.00 -64.00   0.50    0.29    --  -90.25 -76.00  84.94   50
 66  \w    -91.00 -63.00   0.50    0.29    --  -90.25 -77.00 -90.00   56
 67  \w   -166.00 -63.00   0.50    0.29    --  -90.25 -77.00-133.06  206
 68  \w   -150.00 -98.00   0.50    0.29    --  -90.25 -77.00 -90.00  104
 69  \w    -98.00 -64.00   0.50    0.29    --  -90.25 -77.00-120.00   68
 70  \w   -142.00-102.00   0.50    0.29    --  -90.25 -77.00-120.00   80
 71  \w   -155.00 -64.00   0.50    0.29    --  -90.25 -75.00-105.75  182
 72  \w   -166.00 -99.00   0.50    0.29    --  -90.25 -76.00  84.94  134
 73  \w   -146.00 -64.00   0.50    0.29    --  -90.25 -74.00 156.24  164
 74  \w    -95.00 -70.00   0.50    0.29    --  -90.25 -69.00  35.79   50
 75  \w   -166.00-126.00   0.50    0.29    --  -90.25 -77.00 120.00   80
 76  \w   -132.00-107.00   0.50    0.29    --  -90.25 -69.00  35.79   50
 77  \w   -132.00 -63.00   0.50    0.29    --  -90.25 -77.00 150.00  138
 78  \w   -116.00 -64.00   0.50    0.29    --  -90.25 -76.00  32.45  104
 79  \w   -116.00 -55.00   0.50    0.29    --  -90.25 178.00 -90.00  122
 80  \w    -88.00 -63.00   0.50    0.29    --  -90.25 -77.00-150.00   50
 81  \w    -97.00 -63.00   0.50    0.29    --  -90.25 -77.00 -18.08   68
 82  \w   -129.00-104.00   0.50    0.29    --  -90.25 -77.00 -18.08   50
 83  \w   -164.00 -63.00   0.50    0.29    --  -90.25 -77.00 -60.00  202
 84  \w   -106.00 -69.00   0.50    0.29    --  -90.25 -53.00 154.86   74
 85  \w    -97.00 -63.00   0.50    0.29    --  -90.25 -77.00 -75.68   68
 86  \w   -115.00 -64.00   0.50    0.29    --  -90.25 -77.00 120.00  102
 87  \w   -148.00-105.00   0.50    0.29    --  -90.25 -77.00-150.00   86
 88  \w    126.00 151.00   0.50    0.29    --   97.33  77.00  60.00   50
 89  \w     71.00 120.00   0.50    0.29    --   97.33  77.00  60.00   98
 90  \w     29.00  98.00   0.50    0.29    --   97.33 -95.00  60.00  138
 91  \w     34.00 109.00   0.50    0.29    --   97.33-111.00  60.00  150
 92  \w     29.00  71.00   0.50    0.29    --   97.33 -61.00  60.00   84
 93  \w     25.00  71.00   0.50    0.29    --   97.33 -61.00 -90.00   92
 94  \w     20.00  91.00   0.50    0.29    --   97.33 -95.00 150.00  142
 95  \w     84.00 109.00   0.50    0.29    --   97.33-111.00 -90.00   50
 96  \w     27.00  66.00   0.50    0.29    --   97.33-111.00 -90.00   78
 97  \w     23.00 108.00   0.50    0.29    --   97.33-111.00 150.00  170
 98  \w     26.00  92.00   0.50    0.29    --   97.33-111.00-180.00  132
 99  \w     20.00  51.00   0.50    0.29    --   97.33 -45.00  60.00   62
100  \w     25.00 105.00   0.50    0.29    --   97.33 -77.00-150.00  160
101  \w     36.00  68.00   0.50    0.29    --   97.33 -61.00 -30.00   64
102  \w     79.00 131.00   0.50    0.29    --   97.33 178.00  60.00  104
103  \w    148.00 173.00   0.50    0.29    --   97.33  77.00-150.00   50
104  \w     73.00  99.00   0.50    0.29    --   97.33  77.00-150.00   52
105  \w     53.00 100.00   0.50    0.29    --   97.33-111.00   0.00   94
106  \w     59.00 109.00   0.50    0.29    --   97.33-111.00 -30.00  100
107  \w     18.00 104.00   0.50    0.29    --   97.33 -95.00-150.00  172
108  \w     67.00 108.00   0.50    0.29    --   97.33-111.00-150.00   82
109  \w     23.00  58.00   0.50    0.29    --   97.33-111.00-150.00   70
110  \w     20.00  46.00   0.50    0.29    --   97.33 -45.00 -90.00   52
;
_diffrn_measurement_device 'four-circle diffractometer'
_diffrn_measurement_device_type 'XtaLAB Synergy, Dualflex, Pilatus 200K'
_diffrn_measurement_method '\w scans'
_diffrn_radiation_type CuK\a
_diffrn_radiation_wavelength 1.54184
_diffrn_reflns_av_R_equivalents 0.0425
_diffrn_reflns_av_unetI/netI 0.0198
_diffrn_reflns_Laue_measured_fraction_full 0.999
_diffrn_reflns_Laue_measured_fraction_max 0.999
_diffrn_reflns_limit_h_max 15
_diffrn_reflns_limit_h_min -15
_diffrn_reflns_limit_k_max 21
_diffrn_reflns_limit_k_min -21
_diffrn_reflns_limit_l_max 21
_diffrn_reflns_limit_l_min -21
_diffrn_reflns_number 121618
_diffrn_reflns_point_group_measured_fraction_full 0.999
_diffrn_reflns_point_group_measured_fraction_max 0.999
_diffrn_reflns_theta_full 67.684
_diffrn_reflns_theta_max 67.739
_diffrn_reflns_theta_min 3.222
_exptl_absorpt_coefficient_mu 8.411
_exptl_absorpt_correction_T_max 1.00000
_exptl_absorpt_correction_T_min 0.56603
_exptl_absorpt_correction_type multi-scan
_exptl_absorpt_process_details
;
CrysAlisPro 1.171.43.98a (Rigaku Oxford Diffraction, 2023)
Empirical absorption correction using spherical harmonics,
implemented in SCALE3 ABSPACK scaling algorithm.
;
_exptl_crystal_colour 'light yellow'
_exptl_crystal_colour_modifier light
_exptl_crystal_colour_primary yellow
_exptl_crystal_density_diffrn 1.613
_exptl_crystal_description rhombohedral
_exptl_crystal_F_000 1864
_exptl_crystal_recrystallization_method CH2Cl2/Et2O
_exptl_crystal_size_max 0.1
_exptl_crystal_size_mid 0.1
_exptl_crystal_size_min 0.1
_refine_diff_density_max 0.947
_refine_diff_density_min -0.901
_refine_diff_density_rms 0.068
_refine_ls_extinction_method none
_refine_ls_goodness_of_fit_ref 1.056
_refine_ls_hydrogen_treatment constr
_refine_ls_matrix_type full
_refine_ls_number_parameters 973
_refine_ls_number_reflns 13999
_refine_ls_number_restraints 0
_refine_ls_restrained_S_all 1.056
_refine_ls_R_factor_all 0.0195
_refine_ls_R_factor_gt 0.0185
_refine_ls_shift/su_max 0.004
_refine_ls_shift/su_mean 0.000
_refine_ls_structure_factor_coef Fsqd
_refine_ls_weighting_details 'w=1/[\s^2^(Fo^2^)+(0.0178P)^2^+4.6427P] where P=(Fo^2^+2Fc^2^)/3'
_refine_ls_weighting_scheme calc
_refine_ls_wR_factor_gt 0.0444
_refine_ls_wR_factor_ref 0.0448
_reflns_Friedel_coverage 0.000
_reflns_number_gt 13520
_reflns_number_total 13999
_reflns_threshold_expression 'I > 2\s(I)'
_cod_data_source_file d5dt02290h2.cif
_cod_data_source_block thm-pt-1_auto
_cod_depositor_comments 'Adding full bibliography for 7719759--7719760.cif.'
_cod_database_code 7719760
_shelx_shelxl_version_number 2019/3
_chemical_oxdiff_formula C47H37FN2P2PtS
_shelx_space_group_comment
;
The symmetry employed for this shelxl refinement is uniquely defined
by the following loop, which should always be used as a source of
symmetry information in preference to the above space-group names.
They are only intended as comments.
;
_shelx_estimated_absorpt_t_max 0.487
_shelx_estimated_absorpt_t_min 0.487
_olex2_refinement_description
;
1. Fixed Uiso
 At 1.2 times of:
  All C(H) groups
2.a Aromatic/amide H refined with riding coordinates:
 C48(H48), C49(H49), C50(H50), C54(H54), C55(H55), C57(H57), C58(H58),
 C60(H60), C61(H61), C62(H62), C63(H63), C64(H64), C66(H66), C67(H67), C68(H68),
  C69(H69), C70(H70), C72(H72), C73(H73), C74(H74), C75(H75), C76(H76),
 C78(H78), C79(H79), C80(H80), C81(H81), C82(H82), C84(H84), C85(H85), C86(H86),
  C87(H87), C88(H88), C90(H90), C91(H91), C92(H92), C93(H93), C94(H94), C1(H1),
 C2(H2), C3(H3), C7(H7), C8(H8), C10(H10), C11(H11), C13(H13), C14(H14),
 C15(H15), C16(H16), C17(H17), C19(H19), C20(H20), C21(H21), C22(H22),
 C23(H23A), C25(H25A), C26(H26A), C27(H27A), C28(H28), C29(H29), C31(H31A),
 C32(H32A), C33(H33A), C34(H34A), C35(H35), C37(H37A), C38(H38A), C39(H39A),
 C40(H40A), C41(H41), C43(H43A), C44(H44), C45(H45A), C46(H46A), C47(H47)
;
_olex2_submission_special_instructions 'No special instructions were received'
_oxdiff_exptl_absorpt_empirical_details
;
Empirical correction (ABSPACK) includes:
- Absorption correction using spherical harmonics
- Frame scaling
;
_oxdiff_exptl_absorpt_empirical_full_max 2.125
_oxdiff_exptl_absorpt_empirical_full_min 0.538

loop_
_space_group_symop_operation_xyz
'x, y, z'
'-x, -y, -z'

loop_
_atom_site_label
_atom_site_type_symbol
_atom_site_fract_x
_atom_site_fract_y
_atom_site_fract_z
_atom_site_U_iso_or_equiv
_atom_site_adp_type
_atom_site_occupancy
_atom_site_site_symmetry_order
_atom_site_calc_flag
_atom_site_refinement_flags_posn
_atom_site_refinement_flags_adp
_atom_site_refinement_flags_occupancy
_atom_site_disorder_assembly
_atom_site_disorder_group
Pt1 Pt 0.00651(2) 0.73154(2) 0.20777(2) 0.01000(3) Uani 1 1 d . . . . .
Pt2 Pt 0.23034(2) 0.77179(2) 0.66063(2) 0.01040(3) Uani 1 1 d . . . . .
S2 S 0.10577(4) 0.69394(3) 0.73037(3) 0.01388(10) Uani 1 1 d . . . . .
P3 P 0.34633(4) 0.85827(3) 0.60031(3) 0.01259(11) Uani 1 1 d . . . . .
P4 P 0.36311(4) 0.66291(3) 0.67967(3) 0.01188(11) Uani 1 1 d . . . . .
F2 F -0.11981(15) 0.45676(10) 0.97352(10) 0.0446(4) Uani 1 1 d . . . . .
N3 N 0.09329(15) 0.85948(11) 0.64763(11) 0.0138(4) Uani 1 1 d . . . . .
N4 N -0.10128(16) 0.75534(12) 0.78791(12) 0.0216(4) Uani 1 1 d . . . . .
C48 C 0.07472(19) 0.93323(13) 0.60088(13) 0.0159(5) Uani 1 1 d . . . . .
H48 H 0.129789 0.959126 0.567156 0.019 Uiso 1 1 calc R U . . .
C49 C -0.03545(19) 0.96463(13) 0.60972(14) 0.0175(5) Uani 1 1 d . . . . .
H49 H -0.069275 1.014822 0.583270 0.021 Uiso 1 1 calc R U . . .
C50 C -0.08832(18) 0.90844(13) 0.66522(14) 0.0172(5) Uani 1 1 d . . . . .
H50 H -0.164554 0.913466 0.683812 0.021 Uiso 1 1 calc R U . . .
C51 C -0.00762(18) 0.84422(13) 0.68759(13) 0.0147(4) Uani 1 1 d . . . . .
C52 C -0.01433(18) 0.76808(13) 0.73913(13) 0.0154(5) Uani 1 1 d . . . . .
C53 C -0.10074(19) 0.67741(15) 0.83454(14) 0.0215(5) Uani 1 1 d . . . . .
C54 C -0.1121(2) 0.61801(16) 0.80404(16) 0.0268(6) Uani 1 1 d . . . . .
H54 H -0.116384 0.628398 0.750746 0.032 Uiso 1 1 calc R U . . .
C55 C -0.1174(2) 0.54320(17) 0.85033(17) 0.0317(6) Uani 1 1 d . . . . .
H55 H -0.124873 0.502198 0.829297 0.038 Uiso 1 1 calc R U . . .
C56 C -0.1116(2) 0.52991(17) 0.92729(17) 0.0315(6) Uani 1 1 d . . . . .
C57 C -0.0968(2) 0.58599(17) 0.95935(16) 0.0299(6) Uani 1 1 d . . . . .
H57 H -0.090591 0.574380 1.012393 0.036 Uiso 1 1 calc R U . . .
C58 C -0.0909(2) 0.66056(16) 0.91257(15) 0.0259(5) Uani 1 1 d . . . . .
H58 H -0.080121 0.700446 0.933665 0.031 Uiso 1 1 calc R U . . .
C59 C 0.29912(18) 0.94499(13) 0.64248(14) 0.0164(5) Uani 1 1 d . . . . .
C60 C 0.2578(2) 0.93252(14) 0.72190(15) 0.0227(5) Uani 1 1 d . . . . .
H60 H 0.249726 0.881025 0.750816 0.027 Uiso 1 1 calc R U . . .
C61 C 0.2281(2) 0.99540(16) 0.75907(16) 0.0279(6) Uani 1 1 d . . . . .
H61 H 0.200699 0.986652 0.813237 0.033 Uiso 1 1 calc R U . . .
C62 C 0.2388(2) 1.07053(15) 0.71661(17) 0.0284(6) Uani 1 1 d . . . . .
H62 H 0.219475 1.113307 0.741807 0.034 Uiso 1 1 calc R U . . .
C63 C 0.2774(2) 1.08344(14) 0.63789(16) 0.0252(6) Uani 1 1 d . . . . .
H63 H 0.283611 1.135291 0.609079 0.030 Uiso 1 1 calc R U . . .
C64 C 0.30753(19) 1.02124(13) 0.60012(15) 0.0199(5) Uani 1 1 d . . . . .
H64 H 0.333644 1.030702 0.545788 0.024 Uiso 1 1 calc R U . . .
C65 C 0.49053(18) 0.83105(13) 0.60961(13) 0.0152(4) Uani 1 1 d . . . . .
C66 C 0.52328(19) 0.84581(13) 0.67144(14) 0.0181(5) Uani 1 1 d . . . . .
H66 H 0.470181 0.869232 0.708978 0.022 Uiso 1 1 calc R U . . .
C67 C 0.6321(2) 0.82675(15) 0.67877(15) 0.0230(5) Uani 1 1 d . . . . .
H67 H 0.653109 0.836995 0.721154 0.028 Uiso 1 1 calc R U . . .
C68 C 0.7105(2) 0.79265(15) 0.62403(15) 0.0234(5) Uani 1 1 d . . . . .
H68 H 0.785231 0.780394 0.628391 0.028 Uiso 1 1 calc R U . . .
C69 C 0.67910(19) 0.77660(14) 0.56304(15) 0.0211(5) Uani 1 1 d . . . . .
H69 H 0.732571 0.752963 0.525825 0.025 Uiso 1 1 calc R U . . .
C70 C 0.57000(19) 0.79485(13) 0.55597(14) 0.0173(5) Uani 1 1 d . . . . .
H70 H 0.549192 0.782694 0.514528 0.021 Uiso 1 1 calc R U . . .
C71 C 0.35181(18) 0.89219(13) 0.49557(13) 0.0152(4) Uani 1 1 d . . . . .
C72 C 0.4319(2) 0.93217(14) 0.44730(14) 0.0199(5) Uani 1 1 d . . . . .
H72 H 0.483885 0.944409 0.469184 0.024 Uiso 1 1 calc R U . . .
C73 C 0.4361(2) 0.95416(15) 0.36758(15) 0.0254(5) Uani 1 1 d . . . . .
H73 H 0.490820 0.981306 0.335288 0.030 Uiso 1 1 calc R U . . .
C74 C 0.3606(2) 0.93658(15) 0.33510(14) 0.0246(5) Uani 1 1 d . . . . .
H74 H 0.364020 0.951102 0.280556 0.030 Uiso 1 1 calc R U . . .
C75 C 0.2801(2) 0.89769(14) 0.38255(14) 0.0213(5) Uani 1 1 d . . . . .
H75 H 0.227507 0.886480 0.360457 0.026 Uiso 1 1 calc R U . . .
C76 C 0.27605(18) 0.87509(13) 0.46207(14) 0.0169(5) Uani 1 1 d . . . . .
H76 H 0.221296 0.847758 0.494001 0.020 Uiso 1 1 calc R U . . .
C77 C 0.45206(19) 0.66918(13) 0.74058(13) 0.0172(5) Uani 1 1 d . . . . .
C78 C 0.4021(2) 0.70505(15) 0.80244(14) 0.0239(5) Uani 1 1 d . . . . .
H78 H 0.326598 0.728225 0.808135 0.029 Uiso 1 1 calc R U . . .
C79 C 0.4620(3) 0.70715(18) 0.85596(16) 0.0352(7) Uani 1 1 d . . . . .
H79 H 0.427373 0.731347 0.898260 0.042 Uiso 1 1 calc R U . . .
C80 C 0.5718(3) 0.6740(2) 0.84745(18) 0.0432(8) Uani 1 1 d . . . . .
H80 H 0.612775 0.675044 0.884092 0.052 Uiso 1 1 calc R U . . .
C81 C 0.6221(2) 0.63925(18) 0.78541(19) 0.0382(7) Uani 1 1 d . . . . .
H81 H 0.697910 0.616949 0.779470 0.046 Uiso 1 1 calc R U . . .
C82 C 0.5630(2) 0.63665(15) 0.73180(16) 0.0254(5) Uani 1 1 d . . . . .
H82 H 0.598167 0.612780 0.689358 0.030 Uiso 1 1 calc R U . . .
C83 C 0.31481(17) 0.57153(13) 0.73128(13) 0.0149(4) Uani 1 1 d . . . . .
C84 C 0.30708(19) 0.54437(14) 0.81113(14) 0.0195(5) Uani 1 1 d . . . . .
H84 H 0.330345 0.572143 0.839902 0.023 Uiso 1 1 calc R U . . .
C85 C 0.2655(2) 0.47688(15) 0.84901(15) 0.0248(5) Uani 1 1 d . . . . .
H85 H 0.261084 0.458520 0.903470 0.030 Uiso 1 1 calc R U . . .
C86 C 0.2307(2) 0.43635(14) 0.80785(16) 0.0260(6) Uani 1 1 d . . . . .
H86 H 0.201993 0.390382 0.834038 0.031 Uiso 1 1 calc R U . . .
C87 C 0.2376(2) 0.46282(14) 0.72824(15) 0.0227(5) Uani 1 1 d . . . . .
H87 H 0.214155 0.434822 0.699788 0.027 Uiso 1 1 calc R U . . .
C88 C 0.27889(19) 0.53031(13) 0.69029(14) 0.0184(5) Uani 1 1 d . . . . .
H88 H 0.282757 0.548661 0.635869 0.022 Uiso 1 1 calc R U . . .
C89 C 0.43950(18) 0.63739(13) 0.58917(13) 0.0143(4) Uani 1 1 d . . . . .
C90 C 0.52666(19) 0.57235(14) 0.58527(14) 0.0194(5) Uani 1 1 d . . . . .
H90 H 0.551884 0.541184 0.631162 0.023 Uiso 1 1 calc R U . . .
C91 C 0.57526(19) 0.55402(14) 0.51480(15) 0.0218(5) Uani 1 1 d . . . . .
H91 H 0.635589 0.511089 0.512282 0.026 Uiso 1 1 calc R U . . .
C92 C 0.53746(19) 0.59740(14) 0.44702(14) 0.0211(5) Uani 1 1 d . . . . .
H92 H 0.571629 0.584086 0.398722 0.025 Uiso 1 1 calc R U . . .
C93 C 0.4501(2) 0.65974(14) 0.45071(14) 0.0200(5) Uani 1 1 d . . . . .
H93 H 0.422730 0.688996 0.405033 0.024 Uiso 1 1 calc R U . . .
C94 C 0.40204(18) 0.67976(13) 0.52146(13) 0.0157(5) Uani 1 1 d . . . . .
H94 H 0.342445 0.723260 0.523441 0.019 Uiso 1 1 calc R U . . .
S1 S -0.10924(4) 0.77866(3) 0.11747(3) 0.01653(11) Uani 1 1 d . . . . .
P1 P 0.11351(4) 0.67577(3) 0.30204(3) 0.01082(10) Uani 1 1 d . . . . .
P2 P 0.14179(4) 0.77648(3) 0.11375(3) 0.01083(10) Uani 1 1 d . . . . .
F1 F -0.42876(13) 0.89247(9) -0.13938(8) 0.0322(4) Uani 1 1 d . . . . .
N1 N -0.13462(14) 0.70997(11) 0.28451(11) 0.0136(4) Uani 1 1 d . . . . .
N2 N -0.33169(15) 0.79082(11) 0.15672(11) 0.0164(4) Uani 1 1 d . . . . .
C1 C -0.15765(18) 0.68335(13) 0.36242(13) 0.0151(4) Uani 1 1 d . . . . .
H1 H -0.104746 0.659723 0.394814 0.018 Uiso 1 1 calc R U . . .
C2 C -0.26930(19) 0.69555(13) 0.38799(13) 0.0167(5) Uani 1 1 d . . . . .
H2 H -0.305989 0.682547 0.440080 0.020 Uiso 1 1 calc R U . . .
C3 C -0.31799(19) 0.73070(13) 0.32255(13) 0.0157(5) Uani 1 1 d . . . . .
H3 H -0.393879 0.745874 0.321585 0.019 Uiso 1 1 calc R U . . .
C4 C -0.23392(18) 0.73898(13) 0.25965(13) 0.0137(4) Uani 1 1 d . . . . .
C5 C -0.23758(17) 0.77031(13) 0.17821(13) 0.0134(4) Uani 1 1 d . . . . .
C6 C -0.34867(18) 0.81693(13) 0.07967(13) 0.0161(5) Uani 1 1 d . . . . .
C7 C -0.2841(2) 0.78529(15) 0.01784(14) 0.0216(5) Uani 1 1 d . . . . .
H7 H -0.220772 0.745880 0.026398 0.026 Uiso 1 1 calc R U . . .
C8 C -0.3102(2) 0.81004(15) -0.05610(15) 0.0237(5) Uani 1 1 d . . . . .
H8 H -0.265189 0.788498 -0.097852 0.028 Uiso 1 1 calc R U . . .
C9 C -0.4029(2) 0.86646(15) -0.06703(14) 0.0212(5) Uani 1 1 d . . . . .
C10 C -0.46958(19) 0.89900(14) -0.00805(14) 0.0210(5) Uani 1 1 d . . . . .
H10 H -0.532774 0.938310 -0.017368 0.025 Uiso 1 1 calc R U . . .
C11 C -0.44292(19) 0.87339(14) 0.06566(14) 0.0194(5) Uani 1 1 d . . . . .
H11 H -0.489496 0.894596 0.107140 0.023 Uiso 1 1 calc R U . . .
C12 C 0.07366(17) 0.72576(13) 0.38304(13) 0.0134(4) Uani 1 1 d . . . . .
C13 C -0.01309(18) 0.79003(13) 0.38373(13) 0.0160(5) Uani 1 1 d . . . . .
H13 H -0.052115 0.808144 0.341961 0.019 Uiso 1 1 calc R U . . .
C14 C -0.0432(2) 0.82798(14) 0.44497(15) 0.0212(5) Uani 1 1 d . . . . .
H14 H -0.101409 0.872575 0.444219 0.025 Uiso 1 1 calc R U . . .
C15 C 0.01136(19) 0.80109(15) 0.50706(14) 0.0206(5) Uani 1 1 d . . . . .
H15 H -0.010399 0.826244 0.549505 0.025 Uiso 1 1 calc R U . . .
C16 C 0.0981(2) 0.73711(15) 0.50680(14) 0.0206(5) Uani 1 1 d . . . . .
H16 H 0.135297 0.718177 0.549494 0.025 Uiso 1 1 calc R U . . .
C17 C 0.13062(19) 0.70076(14) 0.44499(14) 0.0190(5) Uani 1 1 d . . . . .
H17 H 0.192078 0.658486 0.444419 0.023 Uiso 1 1 calc R U . . .
C18 C 0.10285(18) 0.57228(13) 0.34473(13) 0.0142(4) Uani 1 1 d . . . . .
C19 C 0.1616(2) 0.52573(15) 0.40225(15) 0.0255(5) Uani 1 1 d . . . . .
H19 H 0.211119 0.547003 0.418030 0.031 Uiso 1 1 calc R U . . .
C20 C 0.1486(2) 0.44895(16) 0.43655(16) 0.0306(6) Uani 1 1 d . . . . .
H20 H 0.189327 0.418113 0.475429 0.037 Uiso 1 1 calc R U . . .
C21 C 0.0772(2) 0.41707(15) 0.41480(17) 0.0289(6) Uani 1 1 d . . . . .
H21 H 0.067610 0.364710 0.439045 0.035 Uiso 1 1 calc R U . . .
C22 C 0.0196(2) 0.46167(15) 0.35752(17) 0.0287(6) Uani 1 1 d . . . . .
H22 H -0.029432 0.439719 0.342035 0.034 Uiso 1 1 calc R U . . .
C23 C 0.0327(2) 0.53882(14) 0.32205(15) 0.0222(5) Uani 1 1 d . . . . .
H23A H -0.006708 0.568677 0.282088 0.027 Uiso 1 1 calc R U . . .
C24 C 0.26022(17) 0.67247(13) 0.27922(12) 0.0124(4) Uani 1 1 d . . . . .
C25 C 0.29850(18) 0.74026(13) 0.27490(13) 0.0148(4) Uani 1 1 d . . . . .
H25A H 0.248193 0.786215 0.286053 0.018 Uiso 1 1 calc R U . . .
C26 C 0.40904(19) 0.74105(14) 0.25451(13) 0.0178(5) Uani 1 1 d . . . . .
H26A H 0.433925 0.787829 0.250337 0.021 Uiso 1 1 calc R U . . .
C27 C 0.48313(19) 0.67364(15) 0.24024(13) 0.0200(5) Uani 1 1 d . . . . .
H27A H 0.558926 0.673941 0.226897 0.024 Uiso 1 1 calc R U . . .
C28 C 0.44667(18) 0.60587(14) 0.24543(13) 0.0186(5) Uani 1 1 d . . . . .
H28 H 0.497772 0.559497 0.236320 0.022 Uiso 1 1 calc R U . . .
C29 C 0.33571(18) 0.60507(13) 0.26389(13) 0.0155(4) Uani 1 1 d . . . . .
H29 H 0.311267 0.558652 0.266065 0.019 Uiso 1 1 calc R U . . .
C30 C 0.26853(18) 0.70539(13) 0.09697(12) 0.0140(4) Uani 1 1 d . . . . .
C31 C 0.25885(19) 0.62928(14) 0.09810(14) 0.0183(5) Uani 1 1 d . . . . .
H31A H 0.189001 0.615641 0.112558 0.022 Uiso 1 1 calc R U . . .
C32 C 0.3501(2) 0.57345(15) 0.07833(15) 0.0243(5) Uani 1 1 d . . . . .
H32A H 0.342552 0.522173 0.078266 0.029 Uiso 1 1 calc R U . . .
C33 C 0.4523(2) 0.59245(16) 0.05872(15) 0.0261(6) Uani 1 1 d . . . . .
H33A H 0.514859 0.554209 0.045198 0.031 Uiso 1 1 calc R U . . .
C34 C 0.46334(19) 0.66732(15) 0.05879(14) 0.0221(5) Uani 1 1 d . . . . .
H34A H 0.533725 0.679951 0.045992 0.027 Uiso 1 1 calc R U . . .
C35 C 0.37213(18) 0.72393(14) 0.07745(13) 0.0169(5) Uani 1 1 d . . . . .
H35 H 0.380171 0.775256 0.076937 0.020 Uiso 1 1 calc R U . . .
C36 C 0.17052(17) 0.86451(13) 0.13022(13) 0.0138(4) Uani 1 1 d . . . . .
C37 C 0.11644(19) 0.89034(13) 0.19757(13) 0.0159(5) Uani 1 1 d . . . . .
H37A H 0.066344 0.861580 0.233927 0.019 Uiso 1 1 calc R U . . .
C38 C 0.1349(2) 0.95755(14) 0.21214(14) 0.0204(5) Uani 1 1 d . . . . .
H38A H 0.098391 0.974047 0.258600 0.025 Uiso 1 1 calc R U . . .
C39 C 0.2063(2) 1.00032(14) 0.15918(15) 0.0228(5) Uani 1 1 d . . . . .
H39A H 0.220254 1.045547 0.169751 0.027 Uiso 1 1 calc R U . . .
C40 C 0.2576(2) 0.97736(15) 0.09046(16) 0.0255(5) Uani 1 1 d . . . . .
H40A H 0.304997 1.007872 0.053350 0.031 Uiso 1 1 calc R U . . .
C41 C 0.24002(19) 0.90975(14) 0.07571(14) 0.0198(5) Uani 1 1 d . . . . .
H41 H 0.275268 0.894312 0.028540 0.024 Uiso 1 1 calc R U . . .
C42 C 0.10848(17) 0.81116(13) 0.01651(13) 0.0133(4) Uani 1 1 d . . . . .
C43 C 0.05199(19) 0.88836(14) -0.00609(14) 0.0183(5) Uani 1 1 d . . . . .
H43A H 0.034518 0.923058 0.028233 0.022 Uiso 1 1 calc R U . . .
C44 C 0.0211(2) 0.91488(15) -0.07821(15) 0.0234(5) Uani 1 1 d . . . . .
H44 H -0.016258 0.967790 -0.093300 0.028 Uiso 1 1 calc R U . . .
C45 C 0.0446(2) 0.86453(15) -0.12830(14) 0.0238(5) Uani 1 1 d . . . . .
H45A H 0.022991 0.882531 -0.177533 0.029 Uiso 1 1 calc R U . . .
C46 C 0.0996(2) 0.78802(15) -0.10605(14) 0.0233(5) Uani 1 1 d . . . . .
H46A H 0.115709 0.753303 -0.140236 0.028 Uiso 1 1 calc R U . . .
C47 C 0.13170(19) 0.76115(14) -0.03443(14) 0.0187(5) Uani 1 1 d . . . . .
H47 H 0.169738 0.708327 -0.019999 0.022 Uiso 1 1 calc R U . . .

loop_
_atom_site_aniso_label
_atom_site_aniso_U_11
_atom_site_aniso_U_22
_atom_site_aniso_U_33
_atom_site_aniso_U_23
_atom_site_aniso_U_13
_atom_site_aniso_U_12
Pt1 0.00882(5) 0.01153(5) 0.01046(5) -0.00241(3) -0.00289(3) -0.00246(3)
Pt2 0.01024(5) 0.00897(5) 0.01256(5) -0.00258(3) -0.00326(3) -0.00165(3)
S2 0.0125(2) 0.0120(2) 0.0166(3) -0.0026(2) -0.0020(2) -0.0027(2)
P3 0.0125(3) 0.0105(3) 0.0153(3) -0.0023(2) -0.0037(2) -0.0029(2)
P4 0.0116(3) 0.0105(2) 0.0136(3) -0.0019(2) -0.0041(2) -0.0015(2)
F2 0.0573(11) 0.0360(9) 0.0427(10) 0.0146(8) -0.0219(9) -0.0263(8)
N3 0.0132(9) 0.0133(9) 0.0158(10) -0.0047(7) -0.0034(7) -0.0020(7)
N4 0.0184(10) 0.0215(10) 0.0215(11) -0.0029(8) 0.0002(8) -0.0033(8)
C48 0.0177(11) 0.0124(11) 0.0180(12) -0.0033(9) -0.0049(9) -0.0019(9)
C49 0.0181(11) 0.0132(11) 0.0215(12) -0.0060(9) -0.0085(9) 0.0030(9)
C50 0.0133(11) 0.0189(11) 0.0212(12) -0.0104(9) -0.0036(9) 0.0006(9)
C51 0.0139(11) 0.0169(11) 0.0155(11) -0.0086(9) -0.0022(9) -0.0022(9)
C52 0.0131(11) 0.0172(11) 0.0176(12) -0.0085(9) -0.0038(9) -0.0001(9)
C53 0.0119(11) 0.0241(13) 0.0231(13) -0.0019(10) 0.0021(9) -0.0029(9)
C54 0.0193(12) 0.0313(14) 0.0282(14) -0.0003(11) -0.0043(10) -0.0092(11)
C55 0.0312(15) 0.0298(14) 0.0374(16) -0.0010(12) -0.0119(12) -0.0140(12)
C56 0.0307(15) 0.0298(14) 0.0327(15) 0.0053(12) -0.0077(12) -0.0153(12)
C57 0.0242(13) 0.0361(15) 0.0249(14) 0.0004(12) -0.0033(11) -0.0071(11)
C58 0.0199(12) 0.0262(13) 0.0283(14) -0.0042(11) -0.0006(10) -0.0045(10)
C59 0.0129(11) 0.0141(11) 0.0244(13) -0.0065(9) -0.0053(9) -0.0023(9)
C60 0.0254(13) 0.0176(12) 0.0260(14) -0.0071(10) -0.0021(10) -0.0057(10)
C61 0.0303(14) 0.0277(14) 0.0288(14) -0.0151(11) 0.0014(11) -0.0082(11)
C62 0.0250(13) 0.0222(13) 0.0431(17) -0.0191(12) -0.0044(12) -0.0031(11)
C63 0.0207(12) 0.0134(11) 0.0422(16) -0.0053(11) -0.0086(11) -0.0029(10)
C64 0.0167(11) 0.0151(11) 0.0283(13) -0.0034(10) -0.0059(10) -0.0038(9)
C65 0.0157(11) 0.0119(10) 0.0182(12) 0.0007(9) -0.0051(9) -0.0056(9)
C66 0.0205(12) 0.0160(11) 0.0192(12) -0.0042(9) -0.0040(9) -0.0057(9)
C67 0.0233(13) 0.0242(13) 0.0266(14) -0.0049(10) -0.0097(10) -0.0094(10)
C68 0.0147(12) 0.0243(13) 0.0332(14) -0.0061(11) -0.0081(10) -0.0044(10)
C69 0.0167(12) 0.0210(12) 0.0250(13) -0.0054(10) -0.0020(10) -0.0040(9)
C70 0.0171(11) 0.0156(11) 0.0201(12) -0.0036(9) -0.0039(9) -0.0049(9)
C71 0.0172(11) 0.0096(10) 0.0183(12) -0.0024(9) -0.0055(9) -0.0003(8)
C72 0.0203(12) 0.0174(12) 0.0215(13) -0.0021(10) -0.0040(10) -0.0048(9)
C73 0.0246(13) 0.0230(13) 0.0232(13) 0.0011(10) -0.0014(10) -0.0043(10)
C74 0.0304(14) 0.0227(13) 0.0160(12) -0.0014(10) -0.0075(10) 0.0032(11)
C75 0.0232(12) 0.0190(12) 0.0221(13) -0.0068(10) -0.0105(10) 0.0035(10)
C76 0.0154(11) 0.0125(11) 0.0219(12) -0.0036(9) -0.0052(9) 0.0003(9)
C77 0.0206(12) 0.0146(11) 0.0168(12) 0.0046(9) -0.0095(9) -0.0074(9)
C78 0.0320(14) 0.0212(12) 0.0199(13) 0.0002(10) -0.0077(11) -0.0102(11)
C79 0.0548(19) 0.0383(16) 0.0221(14) -0.0022(12) -0.0190(13) -0.0203(14)
C80 0.057(2) 0.0498(19) 0.0351(17) 0.0094(14) -0.0339(16) -0.0292(16)
C81 0.0313(15) 0.0414(17) 0.0447(18) 0.0084(14) -0.0261(14) -0.0138(13)
C82 0.0212(13) 0.0230(13) 0.0317(15) 0.0015(11) -0.0119(11) -0.0058(10)
C83 0.0102(10) 0.0107(10) 0.0213(12) -0.0032(9) -0.0015(9) 0.0007(8)
C84 0.0201(12) 0.0186(12) 0.0186(12) -0.0041(9) -0.0010(9) -0.0042(9)
C85 0.0275(13) 0.0218(13) 0.0191(13) 0.0009(10) 0.0020(10) -0.0059(10)
C86 0.0244(13) 0.0150(12) 0.0340(15) -0.0033(10) 0.0037(11) -0.0066(10)
C87 0.0191(12) 0.0173(12) 0.0336(15) -0.0093(10) -0.0027(10) -0.0048(9)
C88 0.0174(11) 0.0146(11) 0.0225(12) -0.0042(9) -0.0032(9) -0.0023(9)
C89 0.0126(10) 0.0134(11) 0.0172(12) -0.0032(9) -0.0011(9) -0.0049(8)
C90 0.0168(11) 0.0159(11) 0.0230(13) -0.0024(9) -0.0043(9) -0.0001(9)
C91 0.0155(11) 0.0185(12) 0.0285(14) -0.0072(10) -0.0005(10) 0.0006(9)
C92 0.0183(12) 0.0247(13) 0.0203(13) -0.0080(10) 0.0032(9) -0.0076(10)
C93 0.0228(12) 0.0202(12) 0.0184(12) -0.0022(9) -0.0053(10) -0.0074(10)
C94 0.0143(11) 0.0132(11) 0.0203(12) -0.0027(9) -0.0051(9) -0.0031(9)
S1 0.0111(2) 0.0251(3) 0.0129(3) -0.0003(2) -0.0045(2) -0.0047(2)
P1 0.0101(2) 0.0115(2) 0.0114(3) -0.0018(2) -0.0041(2) -0.0019(2)
P2 0.0111(2) 0.0114(2) 0.0109(3) -0.0027(2) -0.0027(2) -0.0031(2)
F1 0.0342(9) 0.0411(9) 0.0206(8) -0.0043(7) -0.0156(6) 0.0008(7)
N1 0.0111(9) 0.0137(9) 0.0164(10) -0.0036(7) -0.0030(7) -0.0025(7)
N2 0.0150(9) 0.0178(10) 0.0174(10) -0.0031(8) -0.0050(8) -0.0038(8)
C1 0.0157(11) 0.0137(11) 0.0166(12) -0.0002(9) -0.0059(9) -0.0050(9)
C2 0.0182(11) 0.0177(11) 0.0153(11) -0.0043(9) -0.0008(9) -0.0070(9)
C3 0.0155(11) 0.0156(11) 0.0180(12) -0.0045(9) -0.0034(9) -0.0054(9)
C4 0.0127(10) 0.0120(10) 0.0186(12) -0.0055(9) -0.0051(9) -0.0018(8)
C5 0.0109(10) 0.0128(10) 0.0181(11) -0.0055(9) -0.0029(9) -0.0029(8)
C6 0.0136(11) 0.0179(11) 0.0193(12) -0.0030(9) -0.0051(9) -0.0065(9)
C7 0.0189(12) 0.0246(13) 0.0232(13) -0.0082(10) -0.0093(10) 0.0003(10)
C8 0.0232(13) 0.0286(13) 0.0220(13) -0.0108(11) -0.0082(10) -0.0004(10)
C9 0.0239(13) 0.0240(12) 0.0172(12) 0.0001(10) -0.0108(10) -0.0062(10)
C10 0.0167(12) 0.0208(12) 0.0239(13) -0.0001(10) -0.0084(10) -0.0020(9)
C11 0.0152(11) 0.0220(12) 0.0202(12) -0.0031(10) -0.0030(9) -0.0040(9)
C12 0.0129(10) 0.0164(11) 0.0123(11) -0.0035(9) -0.0009(8) -0.0063(9)
C13 0.0153(11) 0.0164(11) 0.0180(12) -0.0037(9) -0.0040(9) -0.0055(9)
C14 0.0193(12) 0.0215(12) 0.0259(13) -0.0119(10) -0.0024(10) -0.0041(10)
C15 0.0219(12) 0.0279(13) 0.0179(12) -0.0115(10) 0.0010(9) -0.0124(10)
C16 0.0220(12) 0.0305(13) 0.0150(12) -0.0058(10) -0.0056(9) -0.0129(10)
C17 0.0161(11) 0.0237(12) 0.0186(12) -0.0050(10) -0.0061(9) -0.0037(9)
C18 0.0127(10) 0.0127(10) 0.0157(11) -0.0012(9) -0.0018(9) -0.0028(8)
C19 0.0320(14) 0.0218(13) 0.0252(14) 0.0031(10) -0.0140(11) -0.0104(11)
C20 0.0378(16) 0.0209(13) 0.0305(15) 0.0077(11) -0.0132(12) -0.0089(11)
C21 0.0290(14) 0.0150(12) 0.0383(16) 0.0029(11) -0.0057(12) -0.0067(10)
C22 0.0240(13) 0.0211(13) 0.0444(17) -0.0090(12) -0.0075(12) -0.0073(11)
C23 0.0212(12) 0.0180(12) 0.0287(14) -0.0048(10) -0.0094(10) -0.0023(10)
C24 0.0132(10) 0.0148(11) 0.0089(10) -0.0008(8) -0.0043(8) -0.0023(8)
C25 0.0164(11) 0.0157(11) 0.0126(11) -0.0023(9) -0.0053(9) -0.0021(9)
C26 0.0182(11) 0.0242(12) 0.0142(11) -0.0020(9) -0.0058(9) -0.0098(10)
C27 0.0134(11) 0.0309(13) 0.0154(12) -0.0027(10) -0.0040(9) -0.0054(10)
C28 0.0139(11) 0.0200(12) 0.0166(12) -0.0009(9) -0.0018(9) 0.0021(9)
C29 0.0168(11) 0.0134(11) 0.0145(11) 0.0004(9) -0.0050(9) -0.0018(9)
C30 0.0157(11) 0.0148(11) 0.0109(11) -0.0023(8) -0.0044(8) -0.0005(9)
C31 0.0191(12) 0.0170(11) 0.0198(12) -0.0044(9) -0.0057(9) -0.0031(9)
C32 0.0291(14) 0.0184(12) 0.0254(13) -0.0086(10) -0.0089(11) 0.0029(10)
C33 0.0236(13) 0.0290(14) 0.0224(13) -0.0113(11) -0.0057(10) 0.0083(11)
C34 0.0147(11) 0.0318(14) 0.0176(12) -0.0037(10) -0.0034(9) -0.0020(10)
C35 0.0177(11) 0.0204(12) 0.0125(11) -0.0023(9) -0.0039(9) -0.0039(9)
C36 0.0135(10) 0.0130(10) 0.0170(11) -0.0032(9) -0.0078(9) -0.0019(8)
C37 0.0189(11) 0.0153(11) 0.0134(11) -0.0006(9) -0.0075(9) -0.0015(9)
C38 0.0285(13) 0.0179(12) 0.0170(12) -0.0041(9) -0.0122(10) -0.0005(10)
C39 0.0241(13) 0.0175(12) 0.0336(14) -0.0096(10) -0.0133(11) -0.0048(10)
C40 0.0202(12) 0.0221(13) 0.0372(15) -0.0084(11) -0.0016(11) -0.0111(10)
C41 0.0187(12) 0.0195(12) 0.0224(13) -0.0074(10) -0.0008(9) -0.0056(9)
C42 0.0114(10) 0.0163(11) 0.0131(11) -0.0026(9) -0.0011(8) -0.0063(8)
C43 0.0235(12) 0.0171(11) 0.0172(12) -0.0054(9) -0.0075(9) -0.0037(9)
C44 0.0300(14) 0.0190(12) 0.0222(13) -0.0013(10) -0.0128(11) -0.0028(10)
C45 0.0270(13) 0.0309(14) 0.0146(12) -0.0021(10) -0.0094(10) -0.0057(11)
C46 0.0235(13) 0.0306(14) 0.0193(13) -0.0122(11) -0.0052(10) -0.0038(10)
C47 0.0190(12) 0.0191(12) 0.0193(12) -0.0066(9) -0.0055(9) -0.0015(9)

loop_
_atom_type_symbol
_atom_type_description
_atom_type_scat_dispersion_real
_atom_type_scat_dispersion_imag
_atom_type_scat_source
C C 0.0181 0.0091 'International Tables Vol C Tables 4.2.6.8 and 6.1.1.4'
H H 0.0000 0.0000 'International Tables Vol C Tables 4.2.6.8 and 6.1.1.4'
F F 0.0727 0.0534 'International Tables Vol C Tables 4.2.6.8 and 6.1.1.4'
N N 0.0311 0.0180 'International Tables Vol C Tables 4.2.6.8 and 6.1.1.4'
P P 0.2955 0.4335 'International Tables Vol C Tables 4.2.6.8 and 6.1.1.4'
Pt Pt -4.5932 6.9264 'International Tables Vol C Tables 4.2.6.8 and 6.1.1.4'
S S 0.3331 0.5567 'International Tables Vol C Tables 4.2.6.8 and 6.1.1.4'

loop_
_geom_angle_atom_site_label_1
_geom_angle_atom_site_label_2
_geom_angle_atom_site_label_3
_geom_angle
_geom_angle_site_symmetry_1
_geom_angle_site_symmetry_3
_geom_angle_publ_flag
P1 Pt1 S1 175.017(19) . . ?
P2 Pt1 S1 88.401(19) . . ?
P2 Pt1 P1 95.688(19) . . ?
N1 Pt1 S1 83.47(5) . . ?
N1 Pt1 P1 92.80(5) . . ?
N1 Pt1 P2 169.35(5) . . ?
P3 Pt2 S2 173.794(19) . . ?
P4 Pt2 S2 87.845(19) . . ?
P4 Pt2 P3 95.776(19) . . ?
N3 Pt2 S2 83.91(5) . . ?
N3 Pt2 P3 92.67(5) . . ?
N3 Pt2 P4 171.34(5) . . ?
C52 S2 Pt2 99.85(8) . . ?
C59 P3 Pt2 107.97(8) . . ?
C59 P3 C65 101.72(10) . . ?
C59 P3 C71 107.65(10) . . ?
C65 P3 Pt2 120.74(7) . . ?
C71 P3 Pt2 114.26(7) . . ?
C71 P3 C65 103.24(10) . . ?
C77 P4 Pt2 112.68(8) . . ?
C77 P4 C83 102.37(10) . . ?
C77 P4 C89 111.91(11) . . ?
C83 P4 Pt2 114.98(7) . . ?
C89 P4 Pt2 112.44(7) . . ?
C89 P4 C83 101.59(10) . . ?
C48 N3 Pt2 133.83(15) . . ?
C48 N3 C51 106.70(18) . . ?
C51 N3 Pt2 119.23(14) . . ?
C52 N4 C53 117.6(2) . . ?
N3 C48 H48 124.9 . . ?
N3 C48 C49 110.2(2) . . ?
C49 C48 H48 124.9 . . ?
C48 C49 H49 126.5 . . ?
C48 C49 C50 107.1(2) . . ?
C50 C49 H49 126.5 . . ?
C49 C50 H50 126.7 . . ?
C51 C50 C49 106.7(2) . . ?
C51 C50 H50 126.7 . . ?
N3 C51 C50 109.4(2) . . ?
N3 C51 C52 119.35(19) . . ?
C50 C51 C52 131.2(2) . . ?
N4 C52 S2 122.59(18) . . ?
N4 C52 C51 121.9(2) . . ?
C51 C52 S2 115.46(16) . . ?
C54 C53 N4 120.6(2) . . ?
C54 C53 C58 119.0(2) . . ?
C58 C53 N4 120.3(2) . . ?
C53 C54 H54 119.6 . . ?
C53 C54 C55 120.8(3) . . ?
C55 C54 H54 119.6 . . ?
C54 C55 H55 120.8 . . ?
C56 C55 C54 118.4(3) . . ?
C56 C55 H55 120.8 . . ?
F2 C56 C55 118.5(3) . . ?
C57 C56 F2 118.7(3) . . ?
C57 C56 C55 122.9(3) . . ?
C56 C57 H57 120.8 . . ?
C56 C57 C58 118.4(3) . . ?
C58 C57 H57 120.8 . . ?
C53 C58 H58 119.7 . . ?
C57 C58 C53 120.5(3) . . ?
C57 C58 H58 119.7 . . ?
C60 C59 P3 117.30(17) . . ?
C64 C59 P3 123.24(19) . . ?
C64 C59 C60 119.4(2) . . ?
C59 C60 H60 119.8 . . ?
C59 C60 C61 120.3(2) . . ?
C61 C60 H60 119.8 . . ?
C60 C61 H61 120.2 . . ?
C62 C61 C60 119.7(3) . . ?
C62 C61 H61 120.2 . . ?
C61 C62 H62 119.9 . . ?
C63 C62 C61 120.2(2) . . ?
C63 C62 H62 119.9 . . ?
C62 C63 H63 119.7 . . ?
C62 C63 C64 120.7(2) . . ?
C64 C63 H63 119.7 . . ?
C59 C64 H64 120.2 . . ?
C63 C64 C59 119.7(2) . . ?
C63 C64 H64 120.2 . . ?
C66 C65 P3 120.18(18) . . ?
C66 C65 C70 118.4(2) . . ?
C70 C65 P3 121.37(17) . . ?
C65 C66 H66 119.5 . . ?
C67 C66 C65 121.0(2) . . ?
C67 C66 H66 119.5 . . ?
C66 C67 H67 120.0 . . ?
C66 C67 C68 119.9(2) . . ?
C68 C67 H67 120.0 . . ?
C67 C68 H68 120.1 . . ?
C69 C68 C67 119.7(2) . . ?
C69 C68 H68 120.1 . . ?
C68 C69 H69 119.8 . . ?
C68 C69 C70 120.5(2) . . ?
C70 C69 H69 119.8 . . ?
C65 C70 H70 119.8 . . ?
C69 C70 C65 120.4(2) . . ?
C69 C70 H70 119.8 . . ?
C72 C71 P3 122.26(18) . . ?
C76 C71 P3 119.04(18) . . ?
C76 C71 C72 118.7(2) . . ?
C71 C72 H72 119.7 . . ?
C73 C72 C71 120.6(2) . . ?
C73 C72 H72 119.7 . . ?
C72 C73 H73 119.9 . . ?
C74 C73 C72 120.2(2) . . ?
C74 C73 H73 119.9 . . ?
C73 C74 H74 120.1 . . ?
C73 C74 C75 119.7(2) . . ?
C75 C74 H74 120.1 . . ?
C74 C75 H75 119.8 . . ?
C76 C75 C74 120.4(2) . . ?
C76 C75 H75 119.8 . . ?
C71 C76 H76 119.7 . . ?
C75 C76 C71 120.5(2) . . ?
C75 C76 H76 119.7 . . ?
C78 C77 P4 116.17(18) . . ?
C82 C77 P4 124.23(19) . . ?
C82 C77 C78 119.5(2) . . ?
C77 C78 H78 119.8 . . ?
C79 C78 C77 120.4(3) . . ?
C79 C78 H78 119.8 . . ?
C78 C79 H79 120.1 . . ?
C80 C79 C78 119.9(3) . . ?
C80 C79 H79 120.1 . . ?
C79 C80 H80 120.0 . . ?
C79 C80 C81 119.9(3) . . ?
C81 C80 H80 120.0 . . ?
C80 C81 H81 119.7 . . ?
C80 C81 C82 120.7(3) . . ?
C82 C81 H81 119.7 . . ?
C77 C82 H82 120.2 . . ?
C81 C82 C77 119.6(3) . . ?
C81 C82 H82 120.2 . . ?
C84 C83 P4 121.77(18) . . ?
C84 C83 C88 118.8(2) . . ?
C88 C83 P4 119.30(18) . . ?
C83 C84 H84 119.8 . . ?
C85 C84 C83 120.4(2) . . ?
C85 C84 H84 119.8 . . ?
C84 C85 H85 119.8 . . ?
C86 C85 C84 120.3(2) . . ?
C86 C85 H85 119.8 . . ?
C85 C86 H86 120.0 . . ?
C85 C86 C87 120.0(2) . . ?
C87 C86 H86 120.0 . . ?
C86 C87 H87 120.1 . . ?
C86 C87 C88 119.8(2) . . ?
C88 C87 H87 120.1 . . ?
C83 C88 H88 119.7 . . ?
C87 C88 C83 120.7(2) . . ?
C87 C88 H88 119.7 . . ?
C90 C89 P4 123.54(18) . . ?
C94 C89 P4 117.57(17) . . ?
C94 C89 C90 118.5(2) . . ?
C89 C90 H90 120.1 . . ?
C91 C90 C89 119.8(2) . . ?
C91 C90 H90 120.1 . . ?
C90 C91 H91 119.4 . . ?
C90 C91 C92 121.1(2) . . ?
C92 C91 H91 119.4 . . ?
C91 C92 H92 120.3 . . ?
C93 C92 C91 119.4(2) . . ?
C93 C92 H92 120.3 . . ?
C92 C93 H93 120.1 . . ?
C92 C93 C94 119.9(2) . . ?
C94 C93 H93 120.1 . . ?
C89 C94 C93 121.2(2) . . ?
C89 C94 H94 119.4 . . ?
C93 C94 H94 119.4 . . ?
C5 S1 Pt1 101.09(8) . . ?
C12 P1 Pt1 112.92(7) . . ?
C12 P1 C18 106.08(10) . . ?
C18 P1 Pt1 111.08(7) . . ?
C24 P1 Pt1 120.93(7) . . ?
C24 P1 C12 100.67(10) . . ?
C24 P1 C18 103.69(10) . . ?
C30 P2 Pt1 116.50(7) . . ?
C30 P2 C36 109.72(10) . . ?
C30 P2 C42 101.37(10) . . ?
C36 P2 Pt1 110.91(8) . . ?
C36 P2 C42 102.24(10) . . ?
C42 P2 Pt1 114.85(7) . . ?
C1 N1 Pt1 133.27(15) . . ?
C1 N1 C4 106.58(18) . . ?
C4 N1 Pt1 119.08(15) . . ?
C5 N2 C6 125.5(2) . . ?
N1 C1 H1 124.9 . . ?
N1 C1 C2 110.2(2) . . ?
C2 C1 H1 124.9 . . ?
C1 C2 H2 126.5 . . ?
C1 C2 C3 107.0(2) . . ?
C3 C2 H2 126.5 . . ?
C2 C3 H3 126.7 . . ?
C4 C3 C2 106.5(2) . . ?
C4 C3 H3 126.7 . . ?
N1 C4 C5 120.39(19) . . ?
C3 C4 N1 109.6(2) . . ?
C3 C4 C5 130.0(2) . . ?
N2 C5 S1 126.55(18) . . ?
N2 C5 C4 118.4(2) . . ?
C4 C5 S1 115.01(16) . . ?
C7 C6 N2 124.7(2) . . ?
C7 C6 C11 117.8(2) . . ?
C11 C6 N2 117.2(2) . . ?
C6 C7 H7 119.2 . . ?
C8 C7 C6 121.7(2) . . ?
C8 C7 H7 119.2 . . ?
C7 C8 H8 120.9 . . ?
C9 C8 C7 118.2(2) . . ?
C9 C8 H8 120.9 . . ?
F1 C9 C8 119.0(2) . . ?
F1 C9 C10 118.6(2) . . ?
C10 C9 C8 122.4(2) . . ?
C9 C10 H10 120.6 . . ?
C9 C10 C11 118.8(2) . . ?
C11 C10 H10 120.6 . . ?
C6 C11 H11 119.5 . . ?
C10 C11 C6 121.1(2) . . ?
C10 C11 H11 119.5 . . ?
C13 C12 P1 120.58(17) . . ?
C13 C12 C17 118.6(2) . . ?
C17 C12 P1 120.86(17) . . ?
C12 C13 H13 119.7 . . ?
C14 C13 C12 120.6(2) . . ?
C14 C13 H13 119.7 . . ?
C13 C14 H14 119.8 . . ?
C15 C14 C13 120.3(2) . . ?
C15 C14 H14 119.8 . . ?
C14 C15 H15 120.3 . . ?
C14 C15 C16 119.5(2) . . ?
C16 C15 H15 120.3 . . ?
C15 C16 H16 119.7 . . ?
C17 C16 C15 120.5(2) . . ?
C17 C16 H16 119.7 . . ?
C12 C17 H17 119.8 . . ?
C16 C17 C12 120.5(2) . . ?
C16 C17 H17 119.8 . . ?
C19 C18 P1 121.60(18) . . ?
C23 C18 P1 120.32(17) . . ?
C23 C18 C19 118.0(2) . . ?
C18 C19 H19 119.6 . . ?
C20 C19 C18 120.9(2) . . ?
C20 C19 H19 119.6 . . ?
C19 C20 H20 119.7 . . ?
C21 C20 C19 120.6(2) . . ?
C21 C20 H20 119.7 . . ?
C20 C21 H21 120.3 . . ?
C20 C21 C22 119.4(2) . . ?
C22 C21 H21 120.3 . . ?
C21 C22 H22 119.7 . . ?
C21 C22 C23 120.6(2) . . ?
C23 C22 H22 119.7 . . ?
C18 C23 C22 120.5(2) . . ?
C18 C23 H23A 119.7 . . ?
C22 C23 H23A 119.7 . . ?
C25 C24 P1 119.07(16) . . ?
C29 C24 P1 122.17(17) . . ?
C29 C24 C25 118.7(2) . . ?
C24 C25 H25A 119.6 . . ?
C26 C25 C24 120.7(2) . . ?
C26 C25 H25A 119.6 . . ?
C25 C26 H26A 120.0 . . ?
C27 C26 C25 120.0(2) . . ?
C27 C26 H26A 120.0 . . ?
C26 C27 H27A 120.0 . . ?
C28 C27 C26 119.9(2) . . ?
C28 C27 H27A 120.0 . . ?
C27 C28 H28 119.7 . . ?
C27 C28 C29 120.5(2) . . ?
C29 C28 H28 119.7 . . ?
C24 C29 H29 120.0 . . ?
C28 C29 C24 120.1(2) . . ?
C28 C29 H29 120.0 . . ?
C31 C30 P2 116.55(17) . . ?
C31 C30 C35 119.0(2) . . ?
C35 C30 P2 124.29(17) . . ?
C30 C31 H31A 119.7 . . ?
C32 C31 C30 120.7(2) . . ?
C32 C31 H31A 119.7 . . ?
C31 C32 H32A 120.0 . . ?
C33 C32 C31 119.9(2) . . ?
C33 C32 H32A 120.0 . . ?
C32 C33 H33A 120.0 . . ?
C32 C33 C34 120.0(2) . . ?
C34 C33 H33A 120.0 . . ?
C33 C34 H34A 119.8 . . ?
C33 C34 C35 120.4(2) . . ?
C35 C34 H34A 119.8 . . ?
C30 C35 H35 120.0 . . ?
C34 C35 C30 120.0(2) . . ?
C34 C35 H35 120.0 . . ?
C37 C36 P2 118.85(17) . . ?
C37 C36 C41 118.7(2) . . ?
C41 C36 P2 122.38(17) . . ?
C36 C37 H37A 119.6 . . ?
C38 C37 C36 120.8(2) . . ?
C38 C37 H37A 119.6 . . ?
C37 C38 H38A 120.0 . . ?
C39 C38 C37 120.0(2) . . ?
C39 C38 H38A 120.0 . . ?
C38 C39 H39A 120.0 . . ?
C38 C39 C40 120.1(2) . . ?
C40 C39 H39A 120.0 . . ?
C39 C40 H40A 119.9 . . ?
C39 C40 C41 120.2(2) . . ?
C41 C40 H40A 119.9 . . ?
C36 C41 H41 119.9 . . ?
C40 C41 C36 120.1(2) . . ?
C40 C41 H41 119.9 . . ?
C43 C42 P2 119.53(17) . . ?
C47 C42 P2 121.78(17) . . ?
C47 C42 C43 118.6(2) . . ?
C42 C43 H43A 119.7 . . ?
C44 C43 C42 120.6(2) . . ?
C44 C43 H43A 119.7 . . ?
C43 C44 H44 119.9 . . ?
C45 C44 C43 120.3(2) . . ?
C45 C44 H44 119.9 . . ?
C44 C45 H45A 120.3 . . ?
C46 C45 C44 119.4(2) . . ?
C46 C45 H45A 120.3 . . ?
C45 C46 H46A 119.6 . . ?
C45 C46 C47 120.8(2) . . ?
C47 C46 H46A 119.6 . . ?
C42 C47 H47 119.8 . . ?
C46 C47 C42 120.4(2) . . ?
C46 C47 H47 119.8 . . ?

loop_
_geom_bond_atom_site_label_1
_geom_bond_atom_site_label_2
_geom_bond_distance
_geom_bond_site_symmetry_2
_geom_bond_publ_flag
Pt1 S1 2.3280(5) . ?
Pt1 P1 2.3130(5) . ?
Pt1 P2 2.2742(5) . ?
Pt1 N1 2.0666(18) . ?
Pt2 S2 2.3123(5) . ?
Pt2 P3 2.3059(6) . ?
Pt2 P4 2.2599(5) . ?
Pt2 N3 2.0632(18) . ?
S2 C52 1.777(2) . ?
P3 C59 1.826(2) . ?
P3 C65 1.835(2) . ?
P3 C71 1.830(2) . ?
P4 C77 1.813(2) . ?
P4 C83 1.835(2) . ?
P4 C89 1.820(2) . ?
F2 C56 1.370(3) . ?
N3 C48 1.366(3) . ?
N3 C51 1.385(3) . ?
N4 C52 1.283(3) . ?
N4 C53 1.427(3) . ?
C48 H48 0.9500 . ?
C48 C49 1.378(3) . ?
C49 H49 0.9500 . ?
C49 C50 1.405(3) . ?
C50 H50 0.9500 . ?
C50 C51 1.387(3) . ?
C51 C52 1.444(3) . ?
C53 C54 1.379(4) . ?
C53 C58 1.401(4) . ?
C54 H54 0.9500 . ?
C54 C55 1.388(4) . ?
C55 H55 0.9500 . ?
C55 C56 1.374(4) . ?
C56 C57 1.362(4) . ?
C57 H57 0.9500 . ?
C57 C58 1.389(4) . ?
C58 H58 0.9500 . ?
C59 C60 1.396(4) . ?
C59 C64 1.395(3) . ?
C60 H60 0.9500 . ?
C60 C61 1.397(3) . ?
C61 H61 0.9500 . ?
C61 C62 1.385(4) . ?
C62 H62 0.9500 . ?
C62 C63 1.378(4) . ?
C63 H63 0.9500 . ?
C63 C64 1.393(3) . ?
C64 H64 0.9500 . ?
C65 C66 1.399(3) . ?
C65 C70 1.401(3) . ?
C66 H66 0.9500 . ?
C66 C67 1.387(3) . ?
C67 H67 0.9500 . ?
C67 C68 1.390(4) . ?
C68 H68 0.9500 . ?
C68 C69 1.387(4) . ?
C69 H69 0.9500 . ?
C69 C70 1.390(3) . ?
C70 H70 0.9500 . ?
C71 C72 1.398(3) . ?
C71 C76 1.397(3) . ?
C72 H72 0.9500 . ?
C72 C73 1.390(4) . ?
C73 H73 0.9500 . ?
C73 C74 1.385(4) . ?
C74 H74 0.9500 . ?
C74 C75 1.387(4) . ?
C75 H75 0.9500 . ?
C75 C76 1.387(3) . ?
C76 H76 0.9500 . ?
C77 C78 1.393(4) . ?
C77 C82 1.391(3) . ?
C78 H78 0.9500 . ?
C78 C79 1.392(4) . ?
C79 H79 0.9500 . ?
C79 C80 1.379(5) . ?
C80 H80 0.9500 . ?
C80 C81 1.385(5) . ?
C81 H81 0.9500 . ?
C81 C82 1.389(4) . ?
C82 H82 0.9500 . ?
C83 C84 1.392(3) . ?
C83 C88 1.397(3) . ?
C84 H84 0.9500 . ?
C84 C85 1.389(3) . ?
C85 H85 0.9500 . ?
C85 C86 1.382(4) . ?
C86 H86 0.9500 . ?
C86 C87 1.388(4) . ?
C87 H87 0.9500 . ?
C87 C88 1.388(3) . ?
C88 H88 0.9500 . ?
C89 C90 1.407(3) . ?
C89 C94 1.387(3) . ?
C90 H90 0.9500 . ?
C90 C91 1.376(3) . ?
C91 H91 0.9500 . ?
C91 C92 1.394(4) . ?
C92 H92 0.9500 . ?
C92 C93 1.378(3) . ?
C93 H93 0.9500 . ?
C93 C94 1.391(3) . ?
C94 H94 0.9500 . ?
S1 C5 1.775(2) . ?
P1 C12 1.836(2) . ?
P1 C18 1.837(2) . ?
P1 C24 1.826(2) . ?
P2 C30 1.822(2) . ?
P2 C36 1.823(2) . ?
P2 C42 1.827(2) . ?
F1 C9 1.365(3) . ?
N1 C1 1.356(3) . ?
N1 C4 1.388(3) . ?
N2 C5 1.297(3) . ?
N2 C6 1.406(3) . ?
C1 H1 0.9500 . ?
C1 C2 1.384(3) . ?
C2 H2 0.9500 . ?
C2 C3 1.400(3) . ?
C3 H3 0.9500 . ?
C3 C4 1.382(3) . ?
C4 C5 1.445(3) . ?
C6 C7 1.396(3) . ?
C6 C11 1.399(3) . ?
C7 H7 0.9500 . ?
C7 C8 1.393(3) . ?
C8 H8 0.9500 . ?
C8 C9 1.375(4) . ?
C9 C10 1.373(4) . ?
C10 H10 0.9500 . ?
C10 C11 1.392(3) . ?
C11 H11 0.9500 . ?
C12 C13 1.391(3) . ?
C12 C17 1.402(3) . ?
C13 H13 0.9500 . ?
C13 C14 1.390(3) . ?
C14 H14 0.9500 . ?
C14 C15 1.384(4) . ?
C15 H15 0.9500 . ?
C15 C16 1.387(4) . ?
C16 H16 0.9500 . ?
C16 C17 1.380(3) . ?
C17 H17 0.9500 . ?
C18 C19 1.398(3) . ?
C18 C23 1.389(3) . ?
C19 H19 0.9500 . ?
C19 C20 1.386(4) . ?
C20 H20 0.9500 . ?
C20 C21 1.374(4) . ?
C21 H21 0.9500 . ?
C21 C22 1.377(4) . ?
C22 H22 0.9500 . ?
C22 C23 1.395(4) . ?
C23 H23A 0.9500 . ?
C24 C25 1.400(3) . ?
C24 C29 1.397(3) . ?
C25 H25A 0.9500 . ?
C25 C26 1.387(3) . ?
C26 H26A 0.9500 . ?
C26 C27 1.385(3) . ?
C27 H27A 0.9500 . ?
C27 C28 1.383(3) . ?
C28 H28 0.9500 . ?
C28 C29 1.392(3) . ?
C29 H29 0.9500 . ?
C30 C31 1.397(3) . ?
C30 C35 1.397(3) . ?
C31 H31A 0.9500 . ?
C31 C32 1.386(3) . ?
C32 H32A 0.9500 . ?
C32 C33 1.383(4) . ?
C33 H33A 0.9500 . ?
C33 C34 1.387(4) . ?
C34 H34A 0.9500 . ?
C34 C35 1.389(3) . ?
C35 H35 0.9500 . ?
C36 C37 1.395(3) . ?
C36 C41 1.399(3) . ?
C37 H37A 0.9500 . ?
C37 C38 1.389(3) . ?
C38 H38A 0.9500 . ?
C38 C39 1.379(4) . ?
C39 H39A 0.9500 . ?
C39 C40 1.387(4) . ?
C40 H40A 0.9500 . ?
C40 C41 1.392(3) . ?
C41 H41 0.9500 . ?
C42 C43 1.396(3) . ?
C42 C47 1.393(3) . ?
C43 H43A 0.9500 . ?
C43 C44 1.388(3) . ?
C44 H44 0.9500 . ?
C44 C45 1.385(4) . ?
C45 H45A 0.9500 . ?
C45 C46 1.379(4) . ?
C46 H46A 0.9500 . ?
C46 C47 1.386(3) . ?
C47 H47 0.9500 . ?

loop_
_geom_torsion_atom_site_label_1
_geom_torsion_atom_site_label_2
_geom_torsion_atom_site_label_3
_geom_torsion_atom_site_label_4
_geom_torsion
_geom_torsion_site_symmetry_1
_geom_torsion_site_symmetry_2
_geom_torsion_site_symmetry_3
_geom_torsion_site_symmetry_4
_geom_torsion_publ_flag
Pt1 S1 C5 N2 178.29(19) . . . . ?
Pt1 S1 C5 C4 -0.19(17) . . . . ?
Pt1 P1 C12 C13 0.2(2) . . . . ?
Pt1 P1 C12 C17 -178.99(16) . . . . ?
Pt1 P1 C18 C19 178.98(18) . . . . ?
Pt1 P1 C18 C23 -3.1(2) . . . . ?
Pt1 P1 C24 C25 79.83(18) . . . . ?
Pt1 P1 C24 C29 -98.47(18) . . . . ?
Pt1 P2 C30 C31 41.12(19) . . . . ?
Pt1 P2 C30 C35 -144.07(17) . . . . ?
Pt1 P2 C36 C37 4.69(19) . . . . ?
Pt1 P2 C36 C41 -171.51(17) . . . . ?
Pt1 P2 C42 C43 84.29(18) . . . . ?
Pt1 P2 C42 C47 -91.50(19) . . . . ?
Pt1 N1 C1 C2 166.89(16) . . . . ?
Pt1 N1 C4 C3 -169.22(14) . . . . ?
Pt1 N1 C4 C5 11.8(3) . . . . ?
Pt2 S2 C52 N4 -164.38(19) . . . . ?
Pt2 S2 C52 C51 15.44(17) . . . . ?
Pt2 P3 C59 C60 37.4(2) . . . . ?
Pt2 P3 C59 C64 -145.80(18) . . . . ?
Pt2 P3 C65 C66 -88.04(19) . . . . ?
Pt2 P3 C65 C70 91.53(19) . . . . ?
Pt2 P3 C71 C72 -167.44(16) . . . . ?
Pt2 P3 C71 C76 10.1(2) . . . . ?
Pt2 P4 C77 C78 38.3(2) . . . . ?
Pt2 P4 C77 C82 -145.74(18) . . . . ?
Pt2 P4 C83 C84 -94.61(18) . . . . ?
Pt2 P4 C83 C88 81.66(18) . . . . ?
Pt2 P4 C89 C90 179.71(17) . . . . ?
Pt2 P4 C89 C94 -7.14(19) . . . . ?
Pt2 N3 C48 C49 173.47(16) . . . . ?
Pt2 N3 C51 C50 -174.87(14) . . . . ?
Pt2 N3 C51 C52 1.7(3) . . . . ?
P3 C59 C60 C61 175.0(2) . . . . ?
P3 C59 C64 C63 -174.97(18) . . . . ?
P3 C65 C66 C67 -179.00(18) . . . . ?
P3 C65 C70 C69 178.33(18) . . . . ?
P3 C71 C72 C73 177.34(18) . . . . ?
P3 C71 C76 C75 -177.91(17) . . . . ?
P4 C77 C78 C79 175.0(2) . . . . ?
P4 C77 C82 C81 -174.8(2) . . . . ?
P4 C83 C84 C85 177.06(18) . . . . ?
P4 C83 C88 C87 -177.28(18) . . . . ?
P4 C89 C90 C91 175.54(18) . . . . ?
P4 C89 C94 C93 -174.55(17) . . . . ?
F2 C56 C57 C58 -178.6(2) . . . . ?
N3 C48 C49 C50 0.7(3) . . . . ?
N3 C51 C52 S2 -12.8(3) . . . . ?
N3 C51 C52 N4 167.0(2) . . . . ?
N4 C53 C54 C55 -176.6(2) . . . . ?
N4 C53 C58 C57 176.2(2) . . . . ?
C48 N3 C51 C50 0.2(2) . . . . ?
C48 N3 C51 C52 176.84(19) . . . . ?
C48 C49 C50 C51 -0.6(3) . . . . ?
C49 C50 C51 N3 0.2(2) . . . . ?
C49 C50 C51 C52 -175.9(2) . . . . ?
C50 C51 C52 S2 162.9(2) . . . . ?
C50 C51 C52 N4 -17.3(4) . . . . ?
C51 N3 C48 C49 -0.6(2) . . . . ?
C52 N4 C53 C54 -77.1(3) . . . . ?
C52 N4 C53 C58 104.2(3) . . . . ?
C53 N4 C52 S2 -2.1(3) . . . . ?
C53 N4 C52 C51 178.1(2) . . . . ?
C53 C54 C55 C56 0.3(4) . . . . ?
C54 C53 C58 C57 -2.5(4) . . . . ?
C54 C55 C56 F2 178.2(2) . . . . ?
C54 C55 C56 C57 -2.5(4) . . . . ?
C55 C56 C57 C58 2.2(4) . . . . ?
C56 C57 C58 C53 0.4(4) . . . . ?
C58 C53 C54 C55 2.1(4) . . . . ?
C59 P3 C65 C66 31.3(2) . . . . ?
C59 P3 C65 C70 -149.13(19) . . . . ?
C59 P3 C71 C72 72.7(2) . . . . ?
C59 P3 C71 C76 -109.80(18) . . . . ?
C59 C60 C61 C62 0.7(4) . . . . ?
C60 C59 C64 C63 1.8(3) . . . . ?
C60 C61 C62 C63 0.7(4) . . . . ?
C61 C62 C63 C64 -0.8(4) . . . . ?
C62 C63 C64 C59 -0.4(4) . . . . ?
C64 C59 C60 C61 -1.9(4) . . . . ?
C65 P3 C59 C60 -90.61(19) . . . . ?
C65 P3 C59 C64 86.2(2) . . . . ?
C65 P3 C71 C72 -34.4(2) . . . . ?
C65 P3 C71 C76 143.11(18) . . . . ?
C65 C66 C67 C68 0.2(4) . . . . ?
C66 C65 C70 C69 -2.1(3) . . . . ?
C66 C67 C68 C69 -1.1(4) . . . . ?
C67 C68 C69 C70 0.4(4) . . . . ?
C68 C69 C70 C65 1.2(4) . . . . ?
C70 C65 C66 C67 1.4(3) . . . . ?
C71 P3 C59 C60 161.24(18) . . . . ?
C71 P3 C59 C64 -22.0(2) . . . . ?
C71 P3 C65 C66 142.83(18) . . . . ?
C71 P3 C65 C70 -37.6(2) . . . . ?
C71 C72 C73 C74 0.0(4) . . . . ?
C72 C71 C76 C75 -0.3(3) . . . . ?
C72 C73 C74 C75 0.7(4) . . . . ?
C73 C74 C75 C76 -1.2(4) . . . . ?
C74 C75 C76 C71 1.0(3) . . . . ?
C76 C71 C72 C73 -0.2(3) . . . . ?
C77 P4 C83 C84 27.9(2) . . . . ?
C77 P4 C83 C88 -155.82(18) . . . . ?
C77 P4 C89 C90 51.7(2) . . . . ?
C77 P4 C89 C94 -135.15(17) . . . . ?
C77 C78 C79 C80 0.5(4) . . . . ?
C78 C77 C82 C81 1.0(4) . . . . ?
C78 C79 C80 C81 0.4(4) . . . . ?
C79 C80 C81 C82 -0.6(5) . . . . ?
C80 C81 C82 C77 -0.1(4) . . . . ?
C82 C77 C78 C79 -1.2(4) . . . . ?
C83 P4 C77 C78 -85.75(19) . . . . ?
C83 P4 C77 C82 90.2(2) . . . . ?
C83 P4 C89 C90 -56.8(2) . . . . ?
C83 P4 C89 C94 116.30(18) . . . . ?
C83 C84 C85 C86 -0.5(4) . . . . ?
C84 C83 C88 C87 -0.9(3) . . . . ?
C84 C85 C86 C87 0.3(4) . . . . ?
C85 C86 C87 C88 -0.4(4) . . . . ?
C86 C87 C88 C83 0.7(4) . . . . ?
C88 C83 C84 C85 0.8(3) . . . . ?
C89 P4 C77 C78 166.20(17) . . . . ?
C89 P4 C77 C82 -17.9(2) . . . . ?
C89 P4 C83 C84 143.69(19) . . . . ?
C89 P4 C83 C88 -40.0(2) . . . . ?
C89 C90 C91 C92 -2.0(4) . . . . ?
C90 C89 C94 C93 -1.0(3) . . . . ?
C90 C91 C92 C93 0.1(4) . . . . ?
C91 C92 C93 C94 1.3(4) . . . . ?
C92 C93 C94 C89 -0.8(3) . . . . ?
C94 C89 C90 C91 2.5(3) . . . . ?
P1 C12 C13 C14 -179.89(18) . . . . ?
P1 C12 C17 C16 -178.00(18) . . . . ?
P1 C18 C19 C20 176.8(2) . . . . ?
P1 C18 C23 C22 -176.3(2) . . . . ?
P1 C24 C25 C26 -177.27(17) . . . . ?
P1 C24 C29 C28 178.87(17) . . . . ?
P2 C30 C31 C32 173.52(18) . . . . ?
P2 C30 C35 C34 -174.04(17) . . . . ?
P2 C36 C37 C38 -179.33(17) . . . . ?
P2 C36 C41 C40 178.76(19) . . . . ?
P2 C42 C43 C44 -176.85(19) . . . . ?
P2 C42 C47 C46 176.16(19) . . . . ?
F1 C9 C10 C11 -179.2(2) . . . . ?
N1 C1 C2 C3 0.7(3) . . . . ?
N1 C4 C5 S1 -7.0(3) . . . . ?
N1 C4 C5 N2 174.42(19) . . . . ?
N2 C6 C7 C8 175.2(2) . . . . ?
N2 C6 C11 C10 -176.1(2) . . . . ?
C1 N1 C4 C3 0.5(2) . . . . ?
C1 N1 C4 C5 -178.51(19) . . . . ?
C1 C2 C3 C4 -0.4(2) . . . . ?
C2 C3 C4 N1 -0.1(2) . . . . ?
C2 C3 C4 C5 178.8(2) . . . . ?
C3 C4 C5 S1 174.27(19) . . . . ?
C3 C4 C5 N2 -4.3(4) . . . . ?
C4 N1 C1 C2 -0.7(2) . . . . ?
C5 N2 C6 C7 39.8(4) . . . . ?
C5 N2 C6 C11 -146.6(2) . . . . ?
C6 N2 C5 S1 6.3(3) . . . . ?
C6 N2 C5 C4 -175.3(2) . . . . ?
C6 C7 C8 C9 -0.7(4) . . . . ?
C7 C6 C11 C10 -2.0(3) . . . . ?
C7 C8 C9 F1 178.8(2) . . . . ?
C7 C8 C9 C10 0.2(4) . . . . ?
C8 C9 C10 C11 -0.7(4) . . . . ?
C9 C10 C11 C6 1.6(4) . . . . ?
C11 C6 C7 C8 1.6(4) . . . . ?
C12 P1 C18 C19 -58.0(2) . . . . ?
C12 P1 C18 C23 120.0(2) . . . . ?
C12 P1 C24 C25 -45.26(19) . . . . ?
C12 P1 C24 C29 136.44(18) . . . . ?
C12 C13 C14 C15 -1.5(4) . . . . ?
C13 C12 C17 C16 2.8(3) . . . . ?
C13 C14 C15 C16 1.6(4) . . . . ?
C14 C15 C16 C17 0.5(4) . . . . ?
C15 C16 C17 C12 -2.8(4) . . . . ?
C17 C12 C13 C14 -0.7(3) . . . . ?
C18 P1 C12 C13 -121.68(19) . . . . ?
C18 P1 C12 C17 59.1(2) . . . . ?
C18 P1 C24 C25 -154.90(17) . . . . ?
C18 P1 C24 C29 26.8(2) . . . . ?
C18 C19 C20 C21 -0.2(4) . . . . ?
C19 C18 C23 C22 1.7(4) . . . . ?
C19 C20 C21 C22 1.0(4) . . . . ?
C20 C21 C22 C23 -0.5(4) . . . . ?
C21 C22 C23 C18 -0.9(4) . . . . ?
C23 C18 C19 C20 -1.2(4) . . . . ?
C24 P1 C12 C13 130.56(18) . . . . ?
C24 P1 C12 C17 -48.6(2) . . . . ?
C24 P1 C18 C19 47.6(2) . . . . ?
C24 P1 C18 C23 -134.46(19) . . . . ?
C24 C25 C26 C27 -1.8(3) . . . . ?
C25 C24 C29 C28 0.6(3) . . . . ?
C25 C26 C27 C28 0.8(3) . . . . ?
C26 C27 C28 C29 0.9(3) . . . . ?
C27 C28 C29 C24 -1.6(3) . . . . ?
C29 C24 C25 C26 1.1(3) . . . . ?
C30 P2 C36 C37 -125.43(17) . . . . ?
C30 P2 C36 C41 58.4(2) . . . . ?
C30 P2 C42 C43 -149.22(18) . . . . ?
C30 P2 C42 C47 35.0(2) . . . . ?
C30 C31 C32 C33 1.3(4) . . . . ?
C31 C30 C35 C34 0.7(3) . . . . ?
C31 C32 C33 C34 0.0(4) . . . . ?
C32 C33 C34 C35 -0.9(4) . . . . ?
C33 C34 C35 C30 0.6(3) . . . . ?
C35 C30 C31 C32 -1.6(3) . . . . ?
C36 P2 C30 C31 168.17(17) . . . . ?
C36 P2 C30 C35 -17.0(2) . . . . ?
C36 P2 C42 C43 -35.9(2) . . . . ?
C36 P2 C42 C47 148.31(19) . . . . ?
C36 C37 C38 C39 1.0(3) . . . . ?
C37 C36 C41 C40 2.6(3) . . . . ?
C37 C38 C39 C40 1.6(4) . . . . ?
C38 C39 C40 C41 -2.0(4) . . . . ?
C39 C40 C41 C36 -0.1(4) . . . . ?
C41 C36 C37 C38 -3.0(3) . . . . ?
C42 P2 C30 C31 -84.27(19) . . . . ?
C42 P2 C30 C35 90.5(2) . . . . ?
C42 P2 C36 C37 127.59(18) . . . . ?
C42 P2 C36 C41 -48.6(2) . . . . ?
C42 C43 C44 C45 1.0(4) . . . . ?
C43 C42 C47 C46 0.3(3) . . . . ?
C43 C44 C45 C46 -0.5(4) . . . . ?
C44 C45 C46 C47 -0.1(4) . . . . ?
C45 C46 C47 C42 0.2(4) . . . . ?
C47 C42 C43 C44 -0.9(3) . . . . ?
